data_1508541
loop_
_publ_author_name
'Markle, Todd F.'
'Tronic, Tristan A.'
'Dipasquale, Antonio G.'
'Kaminsky, Werner'
'Mayer, James M.'

_publ_section_title
;
 Effect of basic site substituents on concerted proton-electron transfer
 in hydrogen-bonded pyridyl-phenols.
;
_journal_issue 50
_journal_name_full 'The journal of physical chemistry. A'
_journal_page_first 12249
_journal_page_last 12259
_journal_paper_doi 10.1021/jp311388n
_journal_volume 116
_journal_year 2012
_chemical_formula_moiety 'C21 H29 N O'
_chemical_formula_sum 'C21 H29 N O'
_chemical_formula_weight 311.45
_chemical_name_common HOArCH2pyCH3
_chemical_name_systematic HOArCH2pyCH3
_space_group_IT_number 14
_symmetry_cell_setting monoclinic
_symmetry_Int_Tables_number 14
_symmetry_space_group_name_Hall '-P 2yab'
_symmetry_space_group_name_H-M 'P 1 21/a 1'
_atom_sites_solution_hydrogens geom
_atom_sites_solution_primary direct
_atom_sites_solution_secondary difmap
_audit_creation_method SHELXL-97
_cell_angle_alpha 90.00
_cell_angle_beta 102.784(4)
_cell_angle_gamma 90.00
_cell_formula_units_Z 4
_cell_length_a 10.0062(10)
_cell_length_b 11.1917(9)
_cell_length_c 16.7970(15)
_cell_measurement_reflns_used 684
_cell_measurement_temperature 130(2)
_cell_measurement_theta_max 20
_cell_measurement_theta_min 3
_cell_volume 1834.4(3)
_computing_cell_refinement 'HKL Scalepack (Otwinowski & Minor 1997)'
_computing_data_collection KappaCCD
_computing_data_reduction 'HKL Scalepack (Otwinowski & Minor 1997)'
_computing_molecular_graphics 'maXus, Zortep'
_computing_publication_material 'SHELXL-97 (Sheldrick, 1997)'
_computing_structure_refinement 'SHELXL-97 (Sheldrick, 1997)'
_computing_structure_solution SIR97
_diffrn_ambient_temperature 130(2)
_diffrn_measured_fraction_theta_full 0.984
_diffrn_measured_fraction_theta_max 0.978
_diffrn_measurement_device_type 'Nonius KappaCCD'
_diffrn_measurement_method '\f and \w scans'
_diffrn_radiation_monochromator graphite
_diffrn_radiation_source 'fine-focus sealed tube'
_diffrn_radiation_type MoK\a
_diffrn_radiation_wavelength 0.71073
_diffrn_reflns_av_R_equivalents 0.1314
_diffrn_reflns_av_sigmaI/netI 0.1045
_diffrn_reflns_limit_h_max 10
_diffrn_reflns_limit_h_min -12
_diffrn_reflns_limit_k_max 13
_diffrn_reflns_limit_k_min -13
_diffrn_reflns_limit_l_max 20
_diffrn_reflns_limit_l_min -19
_diffrn_reflns_number 10520
_diffrn_reflns_theta_full 25.00
_diffrn_reflns_theta_max 25.38
_diffrn_reflns_theta_min 2.20
_exptl_absorpt_coefficient_mu 0.068
_exptl_absorpt_correction_T_max 0.98
_exptl_absorpt_correction_T_min 0.96
_exptl_absorpt_correction_type multi-scan
_exptl_absorpt_process_details HKL2008
_exptl_crystal_colour colorless
_exptl_crystal_density_diffrn 1.128
_exptl_crystal_density_method 'not measured'
_exptl_crystal_description prism
_exptl_crystal_F_000 680
_exptl_crystal_size_max 0.59
_exptl_crystal_size_mid 0.58
_exptl_crystal_size_min 0.17
_refine_diff_density_max 0.294
_refine_diff_density_min -0.234
_refine_diff_density_rms 0.052
_refine_ls_extinction_method none
_refine_ls_goodness_of_fit_ref 1.020
_refine_ls_hydrogen_treatment constr
_refine_ls_matrix_type full
_refine_ls_number_parameters 216
_refine_ls_number_reflns 3290
_refine_ls_number_restraints 0
_refine_ls_restrained_S_all 1.020
_refine_ls_R_factor_all 0.1114
_refine_ls_R_factor_gt 0.0624
_refine_ls_shift/su_max 0.000
_refine_ls_shift/su_mean 0.000
_refine_ls_structure_factor_coef Fsqd
_refine_ls_weighting_details 'calc w=1/[\s^2^(Fo^2^)+(0.0772P)^2^+0.1391P] where P=(Fo^2^+2Fc^2^)/3'
_refine_ls_weighting_scheme calc
_refine_ls_wR_factor_gt 0.1416
_refine_ls_wR_factor_ref 0.1693
_reflns_number_gt 2011
_reflns_number_total 3290
_reflns_threshold_expression >2sigma(I)
_cod_data_source_file jp311388n_si_002.cif
_cod_data_source_block HOArCH2pyCH3
_cod_depositor_comments
;
The following automatic conversions were performed:

'_symmetry_cell_setting' value 'Monoclinic' changed to 'monoclinic'
according to /home/saulius/struct/CIF-dictionaries/cif_core.dic
dictionary named 'cif_core.dic' version 2.4.2 from 2011-04-26.

Automatic conversion script
Id: cif_fix_values 1891 2012-01-12 08:04:46Z andrius 
;
_cod_original_sg_symbol_H-M 'P 21/a        '
_cod_database_code 1508541

loop_
_symmetry_equiv_pos_as_xyz
'x, y, z'
'-x+1/2, y+1/2, -z'
'-x, -y, -z'
'x-1/2, -y-1/2, z'

loop_
_atom_site_label
_atom_site_type_symbol
_atom_site_fract_x
_atom_site_fract_y
_atom_site_fract_z
_atom_site_U_iso_or_equiv
_atom_site_adp_type
_atom_site_occupancy
_atom_site_symmetry_multiplicity
_atom_site_calc_flag
_atom_site_refinement_flags
O1 O 0.97672(15) 0.05140(14) 0.66388(10) 0.0354(5) Uani 1 1 d .
H1 H 0.9384 0.0735 0.6180 0.043 Uiso 1 1 calc R
N1 N 0.81099(19) 0.11349(16) 0.51828(12) 0.0326(5) Uani 1 1 d .
C1 C 0.8885(2) 0.0659(2) 0.71658(14) 0.0285(6) Uani 1 1 d .
C2 C 0.7894(2) 0.15655(19) 0.70144(14) 0.0281(6) Uani 1 1 d .
C3 C 0.7033(2) 0.17090(19) 0.75592(15) 0.0294(6) Uani 1 1 d .
H3 H 0.6364 0.2301 0.7456 0.035 Uiso 1 1 calc R
C4 C 0.7140(2) 0.10049(19) 0.82431(15) 0.0286(6) Uani 1 1 d .
C5 C 0.8138(2) 0.01114(19) 0.83688(15) 0.0303(6) Uani 1 1 d .
H5 H 0.8219 -0.0376 0.8825 0.036 Uiso 1 1 calc R
C6 C 0.9025(2) -0.00899(19) 0.78422(15) 0.0295(6) Uani 1 1 d .
C7 C 0.7757(2) 0.23880(19) 0.62918(14) 0.0313(6) Uani 1 1 d .
H7A H 0.7157 0.3045 0.6355 0.038 Uiso 1 1 calc R
H7B H 0.8650 0.2720 0.6286 0.038 Uiso 1 1 calc R
C8 C 0.7200(2) 0.17863(19) 0.54895(14) 0.0289(6) Uani 1 1 d .
C9 C 0.5829(2) 0.18439(19) 0.50921(15) 0.0310(6) Uani 1 1 d .
H9 H 0.5229 0.2313 0.5309 0.037 Uiso 1 1 calc R
C10 C 0.5344(2) 0.12155(19) 0.43802(15) 0.0319(6) Uani 1 1 d .
C11 C 0.6294(2) 0.05646(19) 0.40646(15) 0.0336(6) Uani 1 1 d .
H11 H 0.6019 0.0141 0.3579 0.040 Uiso 1 1 calc R
C12 C 0.7646(2) 0.0556(2) 0.44802(16) 0.0357(6) Uani 1 1 d .
H12 H 0.8270 0.0123 0.4259 0.043 Uiso 1 1 calc R
C13 C 0.3840(2) 0.1228(2) 0.39687(16) 0.0407(7) Uani 1 1 d .
H13A H 0.3323 0.0855 0.4318 0.061 Uiso 1 1 calc R
H13B H 0.3703 0.0799 0.3462 0.061 Uiso 1 1 calc R
H13C H 0.3539 0.2039 0.3864 0.061 Uiso 1 1 calc R
C14 C 1.0067(2) -0.1131(2) 0.80025(15) 0.0327(6) Uani 1 1 d .
C15 C 0.9680(3) -0.2036(2) 0.73083(16) 0.0454(7) Uani 1 1 d .
H15A H 1.0321 -0.2686 0.7399 0.054 Uiso 1 1 calc R
H15B H 0.9699 -0.1655 0.6799 0.054 Uiso 1 1 calc R
H15C H 0.8775 -0.2336 0.7291 0.054 Uiso 1 1 calc R
C16 C 1.1529(2) -0.0669(2) 0.80604(17) 0.0420(7) Uani 1 1 d .
H16A H 1.2156 -0.1330 0.8141 0.050 Uiso 1 1 calc R
H16B H 1.1771 -0.0127 0.8512 0.050 Uiso 1 1 calc R
H16C H 1.1575 -0.0261 0.7564 0.050 Uiso 1 1 calc R
C17 C 1.0049(3) -0.1782(2) 0.87953(16) 0.0407(7) Uani 1 1 d .
H17A H 1.0727 -0.2403 0.8881 0.049 Uiso 1 1 calc R
H17B H 0.9160 -0.2126 0.8763 0.049 Uiso 1 1 calc R
H17C H 1.0247 -0.1227 0.9242 0.049 Uiso 1 1 calc R
C18 C 0.6180(2) 0.1196(2) 0.88382(15) 0.0316(6) Uani 1 1 d .
C19 C 0.4722(2) 0.0855(2) 0.84000(16) 0.0448(7) Uani 1 1 d .
H19A H 0.4109 0.0989 0.8757 0.054 Uiso 1 1 calc R
H19B H 0.4698 0.0026 0.8250 0.054 Uiso 1 1 calc R
H19C H 0.4444 0.1335 0.7918 0.054 Uiso 1 1 calc R
C20 C 0.6204(3) 0.2517(2) 0.90829(17) 0.0534(8) Uani 1 1 d .
H20A H 0.5642 0.2630 0.9472 0.064 Uiso 1 1 calc R
H20B H 0.5855 0.2995 0.8608 0.064 Uiso 1 1 calc R
H20C H 0.7128 0.2752 0.9322 0.064 Uiso 1 1 calc R
C21 C 0.6591(2) 0.0453(2) 0.96048(15) 0.0411(7) Uani 1 1 d .
H21A H 0.6014 0.0650 0.9972 0.049 Uiso 1 1 calc R
H21B H 0.7529 0.0618 0.9862 0.049 Uiso 1 1 calc R
H21C H 0.6492 -0.0379 0.9466 0.049 Uiso 1 1 calc R

loop_
_atom_site_aniso_label
_atom_site_aniso_U_11
_atom_site_aniso_U_22
_atom_site_aniso_U_33
_atom_site_aniso_U_23
_atom_site_aniso_U_13
_atom_site_aniso_U_12
O1 0.0279(9) 0.0429(11) 0.0397(11) 0.0011(9) 0.0167(8) 0.0042(7)
N1 0.0324(11) 0.0288(11) 0.0411(15) 0.0014(10) 0.0176(10) 0.0011(8)
C1 0.0229(12) 0.0298(13) 0.0363(16) -0.0061(11) 0.0138(10) -0.0050(9)
C2 0.0277(13) 0.0222(12) 0.0369(16) -0.0020(11) 0.0122(10) -0.0032(10)
C3 0.0246(12) 0.0262(12) 0.0398(16) -0.0029(12) 0.0121(10) 0.0003(9)
C4 0.0239(12) 0.0275(13) 0.0365(16) -0.0026(11) 0.0109(10) -0.0039(9)
C5 0.0309(13) 0.0292(13) 0.0328(15) 0.0009(11) 0.0113(11) -0.0043(10)
C6 0.0258(12) 0.0271(13) 0.0367(16) -0.0029(11) 0.0089(11) -0.0022(9)
C7 0.0297(12) 0.0270(13) 0.0412(17) 0.0011(12) 0.0165(11) 0.0011(10)
C8 0.0322(13) 0.0237(12) 0.0355(16) 0.0039(11) 0.0178(11) -0.0013(10)
C9 0.0311(13) 0.0255(13) 0.0421(17) 0.0041(12) 0.0203(11) 0.0016(10)
C10 0.0338(13) 0.0258(13) 0.0382(17) 0.0033(12) 0.0129(11) -0.0050(10)
C11 0.0432(15) 0.0278(13) 0.0320(16) -0.0014(11) 0.0128(12) -0.0006(11)
C12 0.0390(15) 0.0315(14) 0.0417(18) -0.0016(12) 0.0199(12) 0.0064(11)
C13 0.0332(14) 0.0413(15) 0.0501(18) 0.0042(13) 0.0142(12) -0.0072(11)
C14 0.0308(13) 0.0308(13) 0.0374(16) -0.0021(12) 0.0093(11) 0.0031(10)
C15 0.0462(16) 0.0374(15) 0.054(2) -0.0034(14) 0.0152(13) 0.0098(12)
C16 0.0314(14) 0.0446(16) 0.0516(19) 0.0062(13) 0.0125(12) 0.0084(11)
C17 0.0379(15) 0.0379(15) 0.0454(18) 0.0017(13) 0.0072(12) 0.0066(11)
C18 0.0290(13) 0.0347(13) 0.0354(16) -0.0002(11) 0.0164(11) -0.0022(10)
C19 0.0286(14) 0.0619(18) 0.0488(19) 0.0072(14) 0.0186(12) 0.0044(12)
C20 0.073(2) 0.0452(17) 0.055(2) -0.0029(15) 0.0412(16) -0.0016(14)
C21 0.0352(14) 0.0559(17) 0.0368(17) 0.0011(13) 0.0177(12) -0.0017(12)

loop_
_atom_type_symbol
_atom_type_description
_atom_type_scat_dispersion_real
_atom_type_scat_dispersion_imag
_atom_type_scat_source
C C 0.0033 0.0016 'International Tables Vol C Tables 4.2.6.8 and 6.1.1.4'
H H 0.0000 0.0000 'International Tables Vol C Tables 4.2.6.8 and 6.1.1.4'
N N 0.0061 0.0033 'International Tables Vol C Tables 4.2.6.8 and 6.1.1.4'
O O 0.0106 0.0060 'International Tables Vol C Tables 4.2.6.8 and 6.1.1.4'

loop_
_geom_angle_atom_site_label_1
_geom_angle_atom_site_label_2
_geom_angle_atom_site_label_3
_geom_angle
C1 O1 H1 109.5
C12 N1 C8 117.8(2)
O1 C1 C6 119.04(19)
O1 C1 C2 119.5(2)
C6 C1 C2 121.5(2)
C3 C2 C1 118.6(2)
C3 C2 C7 119.89(19)
C1 C2 C7 121.55(19)
C4 C3 C2 122.3(2)
C4 C3 H3 118.8
C2 C3 H3 118.8
C3 C4 C5 117.2(2)
C3 C4 C18 120.98(19)
C5 C4 C18 121.8(2)
C4 C5 C6 123.4(2)
C4 C5 H5 118.3
C6 C5 H5 118.3
C1 C6 C5 117.0(2)
C1 C6 C14 122.5(2)
C5 C6 C14 120.5(2)
C8 C7 C2 113.55(18)
C8 C7 H7A 108.9
C2 C7 H7A 108.9
C8 C7 H7B 108.9
C2 C7 H7B 108.9
H7A C7 H7B 107.7
N1 C8 C9 121.2(2)
N1 C8 C7 115.9(2)
C9 C8 C7 122.9(2)
C10 C9 C8 120.9(2)
C10 C9 H9 119.5
C8 C9 H9 119.5
C9 C10 C11 117.2(2)
C9 C10 C13 121.1(2)
C11 C10 C13 121.7(2)
C12 C11 C10 119.2(2)
C12 C11 H11 120.4
C10 C11 H11 120.4
N1 C12 C11 123.6(2)
N1 C12 H12 118.2
C11 C12 H12 118.2
C10 C13 H13A 109.5
C10 C13 H13B 109.5
H13A C13 H13B 109.5
C10 C13 H13C 109.5
H13A C13 H13C 109.5
H13B C13 H13C 109.5
C17 C14 C15 107.5(2)
C17 C14 C16 107.57(19)
C15 C14 C16 110.4(2)
C17 C14 C6 111.99(19)
C15 C14 C6 108.60(19)
C16 C14 C6 110.74(18)
C14 C15 H15A 109.5
C14 C15 H15B 109.5
H15A C15 H15B 109.5
C14 C15 H15C 109.5
H15A C15 H15C 109.5
H15B C15 H15C 109.5
C14 C16 H16A 109.5
C14 C16 H16B 109.5
H16A C16 H16B 109.5
C14 C16 H16C 109.5
H16A C16 H16C 109.5
H16B C16 H16C 109.5
C14 C17 H17A 109.5
C14 C17 H17B 109.5
H17A C17 H17B 109.5
C14 C17 H17C 109.5
H17A C17 H17C 109.5
H17B C17 H17C 109.5
C21 C18 C19 108.87(19)
C21 C18 C20 108.5(2)
C19 C18 C20 109.0(2)
C21 C18 C4 112.58(19)
C19 C18 C4 108.49(19)
C20 C18 C4 109.38(18)
C18 C19 H19A 109.5
C18 C19 H19B 109.5
H19A C19 H19B 109.5
C18 C19 H19C 109.5
H19A C19 H19C 109.5
H19B C19 H19C 109.5
C18 C20 H20A 109.5
C18 C20 H20B 109.5
H20A C20 H20B 109.5
C18 C20 H20C 109.5
H20A C20 H20C 109.5
H20B C20 H20C 109.5
C18 C21 H21A 109.5
C18 C21 H21B 109.5
H21A C21 H21B 109.5
C18 C21 H21C 109.5
H21A C21 H21C 109.5
H21B C21 H21C 109.5

loop_
_geom_bond_atom_site_label_1
_geom_bond_atom_site_label_2
_geom_bond_distance
O1 C1 1.391(3)
O1 H1 0.8200
N1 C12 1.336(3)
N1 C8 1.354(3)
C1 C6 1.394(3)
C1 C2 1.402(3)
C2 C3 1.398(3)
C2 C7 1.505(3)
C3 C4 1.378(3)
C3 H3 0.9300
C4 C5 1.395(3)
C4 C18 1.547(3)
C5 C6 1.403(3)
C5 H5 0.9300
C6 C14 1.547(3)
C7 C8 1.499(3)
C7 H7A 0.9700
C7 H7B 0.9700
C8 C9 1.388(3)
C9 C10 1.380(3)
C9 H9 0.9300
C10 C11 1.392(3)
C10 C13 1.510(3)
C11 C12 1.379(3)
C11 H11 0.9300
C12 H12 0.9300
C13 H13A 0.9600
C13 H13B 0.9600
C13 H13C 0.9600
C14 C17 1.522(3)
C14 C15 1.529(3)
C14 C16 1.534(3)
C15 H15A 0.9600
C15 H15B 0.9600
C15 H15C 0.9600
C16 H16A 0.9600
C16 H16B 0.9600
C16 H16C 0.9600
C17 H17A 0.9600
C17 H17B 0.9600
C17 H17C 0.9600
C18 C21 1.511(3)
C18 C19 1.530(3)
C18 C20 1.533(3)
C19 H19A 0.9600
C19 H19B 0.9600
C19 H19C 0.9600
C20 H20A 0.9600
C20 H20B 0.9600
C20 H20C 0.9600
C21 H21A 0.9600
C21 H21B 0.9600
C21 H21C 0.9600

loop_
_geom_hbond_atom_site_label_D
_geom_hbond_atom_site_label_H
_geom_hbond_atom_site_label_A
_geom_hbond_distance_DH
_geom_hbond_distance_HA
_geom_hbond_distance_DA
_geom_hbond_angle_DHA
O1 H1 N1 0.82 1.92 2.724(3) 166.6

loop_
_geom_torsion_atom_site_label_1
_geom_torsion_atom_site_label_2
_geom_torsion_atom_site_label_3
_geom_torsion_atom_site_label_4
_geom_torsion
O1 C1 C2 C3 -178.94(19)
C6 C1 C2 C3 -0.1(3)
O1 C1 C2 C7 0.1(3)
C6 C1 C2 C7 179.0(2)
C1 C2 C3 C4 1.0(3)
C7 C2 C3 C4 -178.0(2)
C2 C3 C4 C5 -1.2(3)
C2 C3 C4 C18 179.4(2)
C3 C4 C5 C6 0.5(3)
C18 C4 C5 C6 179.9(2)
O1 C1 C6 C5 178.26(19)
C2 C1 C6 C5 -0.6(3)
O1 C1 C6 C14 -3.8(3)
C2 C1 C6 C14 177.3(2)
C4 C5 C6 C1 0.4(3)
C4 C5 C6 C14 -177.5(2)
C3 C2 C7 C8 -110.7(2)
C1 C2 C7 C8 70.3(3)
C12 N1 C8 C9 0.5(3)
C12 N1 C8 C7 178.12(19)
C2 C7 C8 N1 -79.8(2)
C2 C7 C8 C9 97.7(2)
N1 C8 C9 C10 1.5(3)
C7 C8 C9 C10 -175.9(2)
C8 C9 C10 C11 -2.5(3)
C8 C9 C10 C13 177.0(2)
C9 C10 C11 C12 1.5(3)
C13 C10 C11 C12 -178.0(2)
C8 N1 C12 C11 -1.6(3)
C10 C11 C12 N1 0.6(4)
C1 C6 C14 C17 178.0(2)
C5 C6 C14 C17 -4.2(3)
C1 C6 C14 C15 -63.5(3)
C5 C6 C14 C15 114.3(2)
C1 C6 C14 C16 57.9(3)
C5 C6 C14 C16 -124.3(2)
C3 C4 C18 C21 -172.0(2)
C5 C4 C18 C21 8.6(3)
C3 C4 C18 C19 67.4(3)
C5 C4 C18 C19 -111.9(2)
C3 C4 C18 C20 -51.4(3)
C5 C4 C18 C20 129.3(2)

loop_
_cod_related_entry_id
_cod_related_entry_code
_cod_related_entry_database
1 30652008 ChemSpider
